data_7052290
loop_
_publ_author_name
'Kara, Hulya'
'Adams, Christopher J.'
'Orpen, A. Guy'
'Podesta, Thomas J.'

_publ_section_title
;
 Pyridinium boronic acid salts in crystal synthesis
;
_journal_issue 10
_journal_name_full 'New Journal of Chemistry'
_journal_page_first 1461
_journal_paper_doi 10.1039/b604729g
_journal_volume 30
_journal_year 2006
_chemical_formula_sum 'C14 H14 B2 N2 O12 Pt'
_chemical_formula_weight 618.98
_chemical_name_systematic
;
?
;
_space_group_IT_number 2
_symmetry_cell_setting triclinic
_symmetry_space_group_name_Hall '-P 1'
_symmetry_space_group_name_H-M 'P -1'
_atom_sites_solution_hydrogens geom
_atom_sites_solution_primary direct
_atom_sites_solution_secondary difmap
_audit_creation_method SHELXL-97
_cell_angle_alpha 102.091(2)
_cell_angle_beta 96.403(3)
_cell_angle_gamma 98.557(2)
_cell_formula_units_Z 1
_cell_length_a 3.6754(6)
_cell_length_b 10.5135(17)
_cell_length_c 12.215(2)
_cell_measurement_reflns_used 4142
_cell_measurement_temperature 173(2)
_cell_measurement_theta_max 54.961
_cell_measurement_theta_min 5.873
_cell_volume 451.40(13)
_computing_cell_refinement 'Bruker SMART'
_computing_data_collection 'Bruker SMART'
_computing_data_reduction 'Bruker SHELXTL'
_computing_molecular_graphics 'Bruker SHELXTL'
_computing_publication_material 'Bruker SHELXTL'
_computing_structure_refinement 'SHELXL-97 (Sheldrick, 1997)'
_computing_structure_solution 'SHELXS-97 (Sheldrick, 1990)'
_diffrn_ambient_temperature 173(2)
_diffrn_measured_fraction_theta_full 0.985
_diffrn_measured_fraction_theta_max 0.985
_diffrn_measurement_device_type 'CCD area detector'
_diffrn_measurement_method 'phi and omega scans'
_diffrn_radiation_monochromator graphite
_diffrn_radiation_source 'fine-focus sealed tube'
_diffrn_radiation_type MoK\a
_diffrn_radiation_wavelength 0.71073
_diffrn_reflns_av_R_equivalents 0.0371
_diffrn_reflns_av_sigmaI/netI 0.0495
_diffrn_reflns_limit_h_max 4
_diffrn_reflns_limit_h_min -4
_diffrn_reflns_limit_k_max 13
_diffrn_reflns_limit_k_min -13
_diffrn_reflns_limit_l_max 15
_diffrn_reflns_limit_l_min -15
_diffrn_reflns_number 4794
_diffrn_reflns_theta_full 27.49
_diffrn_reflns_theta_max 27.49
_diffrn_reflns_theta_min 2.33
_diffrn_standards_decay_% 0
_exptl_absorpt_coefficient_mu 7.845
_exptl_absorpt_correction_T_max 0.676
_exptl_absorpt_correction_T_min 0.096
_exptl_absorpt_correction_type multi-scan
_exptl_absorpt_process_details 'SADABS (Sheldrick, 2001)'
_exptl_crystal_colour yellow
_exptl_crystal_density_diffrn 2.277
_exptl_crystal_density_meas ?
_exptl_crystal_density_method .
_exptl_crystal_description needle
_exptl_crystal_F_000 296
_exptl_crystal_size_max 0.3
_exptl_crystal_size_mid 0.05
_exptl_crystal_size_min 0.05
_refine_diff_density_max 1.022
_refine_diff_density_min -1.488
_refine_diff_density_rms 0.142
_refine_ls_extinction_method none
_refine_ls_goodness_of_fit_ref 1.043
_refine_ls_hydrogen_treatment constr
_refine_ls_matrix_type full
_refine_ls_number_parameters 144
_refine_ls_number_reflns 2041
_refine_ls_number_restraints 0
_refine_ls_restrained_S_all 1.043
_refine_ls_R_factor_all 0.0218
_refine_ls_R_factor_gt 0.0218
_refine_ls_shift/su_max 0.001
_refine_ls_shift/su_mean 0.000
_refine_ls_structure_factor_coef Fsqd
_refine_ls_weighting_details 'calc w=1/[\s^2^(Fo^2^)+(0.0000P)^2^+0.0000P] where P=(Fo^2^+2Fc^2^)/3'
_refine_ls_weighting_scheme calc
_refine_ls_wR_factor_gt 0.0467
_refine_ls_wR_factor_ref 0.0468
_reflns_number_gt 2040
_reflns_number_total 2041
_reflns_threshold_expression >2sigma(I)
_cod_data_source_file b604729g.txt
_cod_data_source_block 5
_cod_depositor_comments
;
The following automatic conversions were performed:
'_symmetry_cell_setting' value 'Triclinic' changed to 'triclinic'
according to '/home/saulius/struct/CIF-dictionaries/cif_core.dic'
dictionary named 'cif_core.dic' version 2.4.1 from 2010-06-29.

Automatic conversion script
Id: cif_fix_enum 1527 2010-12-29 10:47:43Z saulius 
;
_cod_original_cell_volume 451.38(13)
_cod_original_sg_symbol_H-M P-1
_cod_database_code 7052290

loop_
_symmetry_equiv_pos_as_xyz
'x, y, z'
'-x, -y, -z'

loop_
_atom_site_label
_atom_site_type_symbol
_atom_site_fract_x
_atom_site_fract_y
_atom_site_fract_z
_atom_site_U_iso_or_equiv
_atom_site_adp_type
_atom_site_occupancy
_atom_site_symmetry_multiplicity
_atom_site_calc_flag
_atom_site_refinement_flags
_atom_site_disorder_assembly
_atom_site_disorder_group
Pt1 Pt 0.5000 0.5000 0.5000 0.01420(7) Uani 1 2 d S . .
O5 O 0.3691(7) 0.3669(3) 0.34976(19) 0.0193(5) Uani 1 1 d . . .
C1 C 0.1542(9) 0.2602(4) 0.3556(3) 0.0177(7) Uani 1 1 d . . .
O1 O 0.0308(7) 0.1676(3) 0.2761(2) 0.0248(6) Uani 1 1 d . . .
O6 O 0.2200(7) 0.3518(2) 0.55583(19) 0.0174(5) Uani 1 1 d . . .
C2 C 0.0513(9) 0.2550(4) 0.4744(3) 0.0167(7) Uani 1 1 d . . .
O2 O -0.1699(7) 0.1620(3) 0.4867(2) 0.0225(6) Uani 1 1 d . . .
N1 N 0.3184(8) 0.7974(3) 0.2952(2) 0.0199(6) Uani 1 1 d . . .
H1 H 0.2767 0.8094 0.3658 0.024 Uiso 1 1 calc R . .
C3 C 0.4481(9) 0.7597(4) 0.0751(3) 0.0164(7) Uani 1 1 d . . .
B1 B 0.5324(11) 0.7430(4) -0.0523(3) 0.0175(8) Uani 1 1 d . . .
C4 C 0.5352(10) 0.8842(4) 0.1482(3) 0.0185(7) Uani 1 1 d . . .
H6 H 0.6427 0.9578 0.1216 0.022 Uiso 1 1 calc R . .
C5 C 0.4674(10) 0.9022(4) 0.2589(3) 0.0202(7) Uani 1 1 d . . .
H7 H 0.5255 0.9875 0.3084 0.024 Uiso 1 1 calc R . .
C6 C 0.2300(10) 0.6752(4) 0.2290(3) 0.0204(7) Uani 1 1 d . . .
H3 H 0.1248 0.6036 0.2583 0.024 Uiso 1 1 calc R . .
C7 C 0.2927(9) 0.6540(4) 0.1174(3) 0.0192(7) Uani 1 1 d . . .
H4 H 0.2300 0.5677 0.0698 0.023 Uiso 1 1 calc R . .
O3 O 0.7510(7) 0.8468(3) -0.0724(2) 0.0243(6) Uani 1 1 d . . .
H3B H 0.7795 0.8313 -0.1409 0.036 Uiso 1 1 calc R . .
O4 O 0.3881(8) 0.6267(3) -0.1271(2) 0.0254(6) Uani 1 1 d . . .
H4B H 0.4599 0.6281 -0.1899 0.038 Uiso 1 1 calc R . .

loop_
_atom_site_aniso_label
_atom_site_aniso_U_11
_atom_site_aniso_U_22
_atom_site_aniso_U_33
_atom_site_aniso_U_23
_atom_site_aniso_U_13
_atom_site_aniso_U_12
Pt1 0.01724(10) 0.01359(11) 0.01177(10) 0.00252(7) 0.00409(7) 0.00185(7)
O5 0.0280(13) 0.0166(13) 0.0118(11) 0.0015(10) 0.0069(10) -0.0010(11)
C1 0.0181(16) 0.0198(19) 0.0157(17) 0.0043(15) 0.0057(13) 0.0028(14)
O1 0.0336(14) 0.0215(15) 0.0149(12) 0.0001(11) 0.0090(11) -0.0076(12)
O6 0.0233(12) 0.0151(13) 0.0144(12) 0.0043(10) 0.0057(10) 0.0015(10)
C2 0.0185(16) 0.0182(19) 0.0147(16) 0.0048(14) 0.0046(13) 0.0048(14)
O2 0.0304(14) 0.0185(14) 0.0175(12) 0.0034(11) 0.0091(11) -0.0026(11)
N1 0.0223(15) 0.0266(18) 0.0128(14) 0.0066(13) 0.0070(12) 0.0043(13)
C3 0.0135(15) 0.0191(19) 0.0167(16) 0.0041(14) 0.0017(13) 0.0033(14)
B1 0.0198(19) 0.019(2) 0.0158(18) 0.0060(16) 0.0021(15) 0.0058(16)
C4 0.0199(17) 0.0168(19) 0.0187(17) 0.0043(14) 0.0047(14) 0.0012(14)
C5 0.0221(17) 0.0168(19) 0.0203(18) 0.0017(15) 0.0044(14) 0.0021(15)
C6 0.0177(17) 0.021(2) 0.0228(18) 0.0077(15) 0.0039(14) -0.0001(15)
C7 0.0190(17) 0.0196(19) 0.0191(17) 0.0048(15) 0.0039(14) 0.0019(15)
O3 0.0330(14) 0.0225(15) 0.0156(12) 0.0034(11) 0.0087(11) -0.0035(12)
O4 0.0386(15) 0.0196(15) 0.0175(13) 0.0032(11) 0.0110(11) 0.0003(12)

loop_
_atom_type_symbol
_atom_type_description
_atom_type_scat_dispersion_real
_atom_type_scat_dispersion_imag
_atom_type_scat_source
C C 0.0033 0.0016 'International Tables Vol C Tables 4.2.6.8 and 6.1.1.4'
H H 0.0000 0.0000 'International Tables Vol C Tables 4.2.6.8 and 6.1.1.4'
B B 0.0013 0.0007 'International Tables Vol C Tables 4.2.6.8 and 6.1.1.4'
N N 0.0061 0.0033 'International Tables Vol C Tables 4.2.6.8 and 6.1.1.4'
O O 0.0106 0.0060 'International Tables Vol C Tables 4.2.6.8 and 6.1.1.4'
Pt Pt -1.7033 8.3905 'International Tables Vol C Tables 4.2.6.8 and 6.1.1.4'

loop_
_geom_angle_atom_site_label_1
_geom_angle_atom_site_label_2
_geom_angle_atom_site_label_3
_geom_angle
_geom_angle_site_symmetry_1
_geom_angle_site_symmetry_3
_geom_angle_publ_flag
O6 Pt1 O6 180.000(1) 2_666 . ?
O6 Pt1 O5 82.61(10) 2_666 2_666 ?
O6 Pt1 O5 97.39(9) . 2_666 ?
O6 Pt1 O5 97.39(9) 2_666 . ?
O6 Pt1 O5 82.61(10) . . ?
O5 Pt1 O5 180.000(1) 2_666 . ?
C1 O5 Pt1 112.7(2) . . ?
O1 C1 O5 124.8(3) . . ?
O1 C1 C2 119.5(3) . . ?
O5 C1 C2 115.6(3) . . ?
C2 O6 Pt1 112.6(2) . . ?
O2 C2 O6 124.2(3) . . ?
O2 C2 C1 120.3(3) . . ?
O6 C2 C1 115.5(3) . . ?
C5 N1 C6 123.0(3) . . ?
C4 C3 C7 117.9(3) . . ?
C4 C3 B1 119.3(3) . . ?
C7 C3 B1 122.9(3) . . ?
O3 B1 O4 126.9(3) . . ?
O3 B1 C3 115.0(3) . . ?
O4 B1 C3 118.1(3) . . ?
C5 C4 C3 120.8(3) . . ?
N1 C5 C4 118.9(3) . . ?
N1 C6 C7 119.5(3) . . ?
C6 C7 C3 119.9(3) . . ?

loop_
_geom_bond_atom_site_label_1
_geom_bond_atom_site_label_2
_geom_bond_distance
_geom_bond_site_symmetry_2
_geom_bond_publ_flag
Pt1 O6 2.019(2) 2_666 ?
Pt1 O6 2.019(2) . ?
Pt1 O5 2.021(2) 2_666 ?
Pt1 O5 2.021(2) . ?
O5 C1 1.293(4) . ?
C1 O1 1.212(4) . ?
C1 C2 1.550(5) . ?
O6 C2 1.288(4) . ?
C2 O2 1.221(4) . ?
N1 C5 1.337(5) . ?
N1 C6 1.338(5) . ?
C3 C4 1.391(5) . ?
C3 C7 1.395(5) . ?
C3 B1 1.599(5) . ?
B1 O3 1.338(5) . ?
B1 O4 1.357(5) . ?
C4 C5 1.382(5) . ?
C6 C7 1.384(5) . ?
